data_4507674
loop_
_publ_author_name
'Zhang, Zhi-Hui'
'Chen, Sheng-Chun'
'He, Ming-Yang'
'Chen, Qun'
'Du, Miao'

_publ_section_title
;
 Coordination Assembly of ZnII/CdIITerephthalate with
 Bis-Pyridinecarboxamide Tectons: Establishing Net Entanglements from [3 +
 3] Interpenetration to High-Connected Self-Penetration
;
_journal_issue 3
_journal_name_full 'Crystal Growth &amp; Design'
_journal_page_first 996
_journal_paper_doi 10.1021/cg4000445
_journal_volume 13
_journal_year 2013
_chemical_formula_moiety 'C18 H13 F2 N2 O6 Zn, H2 O'
_chemical_formula_sum 'C18 H15 F2 N2 O7 Zn'
_chemical_formula_weight 474.71
_chemical_name_systematic
; 
 ? 
;
_space_group_IT_number 2
_symmetry_cell_setting triclinic
_symmetry_space_group_name_Hall '-P 1'
_symmetry_space_group_name_H-M 'P -1'
_atom_sites_solution_hydrogens geom
_atom_sites_solution_primary direct
_atom_sites_solution_secondary difmap
_audit_creation_method SHELXL-97
_cell_angle_alpha 97.427(3)
_cell_angle_beta 97.273(3)
_cell_angle_gamma 106.380(3)
_cell_formula_units_Z 2
_cell_length_a 7.679(2)
_cell_length_b 8.747(2)
_cell_length_c 15.342(4)
_cell_measurement_reflns_used 2535
_cell_measurement_temperature 296(2)
_cell_measurement_theta_max 24.98
_cell_measurement_theta_min 2.39
_cell_volume 965.9(4)
_computing_cell_refinement 'APEX2 and SAINT (Bruker, 2001)'
_computing_data_collection 'APEX2 (Bruker, 2003)'
_computing_data_reduction SAINT
_computing_molecular_graphics 'SHELXTL and DIAMOND (Brandenburg, 2005)'
_computing_publication_material SHELXTL
_computing_structure_refinement SHELXTL
_computing_structure_solution 'SHELXTL(Scheldrick, 2008)'
_diffrn_ambient_temperature 296(2)
_diffrn_measured_fraction_theta_full 0.980
_diffrn_measured_fraction_theta_max 0.980
_diffrn_measurement_device_type 'CCD area detector'
_diffrn_measurement_method 'phi and omega scans'
_diffrn_radiation_monochromator graphite
_diffrn_radiation_source 'fine-focus sealed tube'
_diffrn_radiation_type MoK\a
_diffrn_radiation_wavelength 0.71073
_diffrn_reflns_av_R_equivalents 0.0301
_diffrn_reflns_av_sigmaI/netI 0.0503
_diffrn_reflns_limit_h_max 9
_diffrn_reflns_limit_h_min -9
_diffrn_reflns_limit_k_max 11
_diffrn_reflns_limit_k_min -11
_diffrn_reflns_limit_l_max 19
_diffrn_reflns_limit_l_min -19
_diffrn_reflns_number 8562
_diffrn_reflns_theta_full 27.56
_diffrn_reflns_theta_max 27.56
_diffrn_reflns_theta_min 1.36
_exptl_absorpt_coefficient_mu 1.335
_exptl_absorpt_correction_T_max 0.728
_exptl_absorpt_correction_T_min 0.675
_exptl_absorpt_correction_type multi-scan
_exptl_absorpt_process_details 'SADABS (Sheldrick, 2003)'
_exptl_crystal_colour COLORLESS
_exptl_crystal_density_diffrn 1.632
_exptl_crystal_density_method 'not measured'
_exptl_crystal_description BLOCK
_exptl_crystal_F_000 482
_exptl_crystal_size_max 0.30
_exptl_crystal_size_mid 0.28
_exptl_crystal_size_min 0.24
_refine_diff_density_max 0.812
_refine_diff_density_min -0.486
_refine_diff_density_rms 0.071
_refine_ls_extinction_method none
_refine_ls_goodness_of_fit_ref 1.106
_refine_ls_hydrogen_treatment constr
_refine_ls_matrix_type full
_refine_ls_number_parameters 271
_refine_ls_number_reflns 4353
_refine_ls_number_restraints 0
_refine_ls_restrained_S_all 1.106
_refine_ls_R_factor_all 0.0564
_refine_ls_R_factor_gt 0.0396
_refine_ls_shift/su_max 0.001
_refine_ls_shift/su_mean 0.000
_refine_ls_structure_factor_coef Fsqd
_refine_ls_weighting_details 'calc w=1/[\s^2^(Fo^2^)+(0.0481P)^2^+0.0000P] where P=(Fo^2^+2Fc^2^)/3'
_refine_ls_weighting_scheme calc
_refine_ls_wR_factor_gt 0.0966
_refine_ls_wR_factor_ref 0.1038
_reflns_number_gt 3422
_reflns_number_total 4445
_reflns_threshold_expression >2sigma(I)
_cod_data_source_file cg4000445_si_002.cif
_cod_data_source_block 1
_cod_depositor_comments
;
The following automatic conversions were performed:

'_symmetry_cell_setting' value 'Triclinic' changed to 'triclinic'
according to /home/saulius/struct/CIF-dictionaries/cif_core.dic
dictionary named 'cif_core.dic' version 2.4.2 from 2011-04-26.

Automatic conversion script
Id: cif_fix_values 1891 2012-01-12 08:04:46Z andrius 
;
_cod_original_sg_symbol_H-M P-1
_cod_database_code 4507674

loop_
_symmetry_equiv_pos_as_xyz
'x, y, z'
'-x, -y, -z'

loop_
_atom_site_label
_atom_site_type_symbol
_atom_site_fract_x
_atom_site_fract_y
_atom_site_fract_z
_atom_site_U_iso_or_equiv
_atom_site_adp_type
_atom_site_occupancy
_atom_site_symmetry_multiplicity
_atom_site_calc_flag
_atom_site_refinement_flags
Zn1 Zn 0.95620(4) 0.72269(4) 0.681843(19) 0.02979(12) Uani 1 1 d .
C1 C 0.6626(4) 0.8216(4) 0.75878(19) 0.0379(7) Uani 1 1 d .
H1 H 0.6417 0.7204 0.7756 0.045 Uiso 1 1 calc R
C2 C 0.5491(4) 0.9119(4) 0.78006(18) 0.0338(6) Uani 1 1 d .
H2 H 0.4523 0.8709 0.8097 0.041 Uiso 1 1 calc R
C3 C 0.5789(3) 1.0632(3) 0.75751(16) 0.0274(6) Uani 1 1 d .
C4 C 0.7250(3) 1.1176(4) 0.71232(17) 0.0318(6) Uani 1 1 d .
H4 H 0.7497 1.2191 0.6957 0.038 Uiso 1 1 calc R
C5 C 0.8323(4) 1.0200(4) 0.69258(18) 0.0338(7) Uani 1 1 d .
H5 H 0.9296 1.0580 0.6626 0.041 Uiso 1 1 calc R
C6 C 0.4671(3) 1.1747(3) 0.77987(17) 0.0298(6) Uani 1 1 d .
C7 C 0.2444(3) 1.2401(3) 0.86429(18) 0.0316(6) Uani 1 1 d .
H7A H 0.1418 1.1821 0.8901 0.038 Uiso 1 1 calc R
H7B H 0.1957 1.2849 0.8155 0.038 Uiso 1 1 calc R
C8 C 0.3731(3) 1.3755(3) 0.93400(17) 0.0279(6) Uani 1 1 d .
C9 C 0.4374(3) 1.5331(3) 0.92004(17) 0.0295(6) Uani 1 1 d .
C10 C 0.4389(4) 1.3475(3) 1.01669(18) 0.0301(6) Uani 1 1 d .
C11 C 1.2271(3) 0.7928(4) 0.58215(17) 0.0308(6) Uani 1 1 d .
C12 C 1.3668(3) 0.9000(3) 0.53843(16) 0.0268(6) Uani 1 1 d .
C13 C 1.5021(3) 0.8436(3) 0.50598(17) 0.0295(6) Uani 1 1 d .
H13 H 1.5042 0.7391 0.5102 0.035 Uiso 1 1 calc R
C14 C 1.3655(3) 1.0570(3) 0.53289(17) 0.0305(6) Uani 1 1 d .
H14 H 1.2759 1.0956 0.5552 0.037 Uiso 1 1 calc R
C15 C 1.0466(4) 0.6812(4) 0.85426(18) 0.0323(6) Uani 1 1 d .
C16 C 1.0218(3) 0.5883(3) 0.93049(17) 0.0262(6) Uani 1 1 d .
C17 C 0.9056(4) 0.4297(3) 0.91526(17) 0.0326(6) Uani 1 1 d .
H17 H 0.8420 0.3817 0.8581 0.039 Uiso 1 1 calc R
C18 C 1.1159(4) 0.6574(4) 1.01542(18) 0.0329(6) Uani 1 1 d .
H18 H 1.1943 0.7630 1.0263 0.039 Uiso 1 1 calc R
F1 F 0.3781(2) 1.5725(2) 0.84155(10) 0.0406(4) Uani 1 1 d .
F2 F 0.3829(3) 1.1962(2) 1.03487(11) 0.0477(5) Uani 1 1 d .
N1 N 0.8027(3) 0.8732(3) 0.71458(14) 0.0318(5) Uani 1 1 d .
N2 N 0.3388(3) 1.1287(3) 0.83017(14) 0.0308(5) Uani 1 1 d .
H2A H 0.3117 1.0324 0.8425 0.037 Uiso 1 1 calc R
O1 O 0.5032(3) 1.3075(3) 0.75656(14) 0.0421(5) Uani 1 1 d .
O2 O 1.1440(3) 0.8646(2) 0.63228(13) 0.0389(5) Uani 1 1 d .
O3 O 1.1973(3) 0.6436(3) 0.56930(15) 0.0440(5) Uani 1 1 d .
O4 O 0.9650(3) 0.6020(3) 0.77709(13) 0.0425(5) Uani 1 1 d .
O5 O 1.1422(3) 0.8242(3) 0.86900(14) 0.0492(6) Uani 1 1 d .
O6 O 0.7801(3) 0.5612(3) 0.58462(14) 0.0559(7) Uani 1 1 d .
H6A H 0.6754 0.5318 0.5959 0.084 Uiso 1 1 d R
H6B H 0.8122 0.5091 0.5447 0.084 Uiso 1 1 d R
O7 O 0.4434(3) 0.4711(3) 0.62111(15) 0.0575(7) Uani 1 1 d .
H7AA H 0.3700 0.5224 0.6135 0.086 Uiso 1 1 d R
H7AB H 0.4473 0.4230 0.6635 0.086 Uiso 1 1 d R

loop_
_atom_site_aniso_label
_atom_site_aniso_U_11
_atom_site_aniso_U_22
_atom_site_aniso_U_33
_atom_site_aniso_U_23
_atom_site_aniso_U_13
_atom_site_aniso_U_12
Zn1 0.03083(17) 0.0341(2) 0.02838(18) 0.01028(13) 0.01212(12) 0.01077(13)
C1 0.0419(15) 0.0365(18) 0.0445(17) 0.0178(14) 0.0230(13) 0.0149(13)
C2 0.0352(14) 0.0355(18) 0.0370(15) 0.0113(13) 0.0189(12) 0.0127(12)
C3 0.0291(12) 0.0273(16) 0.0248(13) 0.0027(11) 0.0056(10) 0.0075(11)
C4 0.0345(14) 0.0298(16) 0.0304(14) 0.0071(12) 0.0095(11) 0.0060(12)
C5 0.0326(14) 0.0364(18) 0.0329(14) 0.0072(12) 0.0134(11) 0.0073(12)
C6 0.0310(13) 0.0287(16) 0.0270(13) 0.0023(12) 0.0042(10) 0.0064(11)
C7 0.0289(13) 0.0303(17) 0.0360(15) 0.0024(12) 0.0086(11) 0.0096(11)
C8 0.0276(12) 0.0281(16) 0.0314(14) 0.0045(11) 0.0114(10) 0.0114(11)
C9 0.0332(13) 0.0301(16) 0.0310(14) 0.0093(12) 0.0100(11) 0.0148(12)
C10 0.0380(14) 0.0182(14) 0.0390(15) 0.0076(12) 0.0159(12) 0.0110(11)
C11 0.0263(12) 0.0360(18) 0.0287(13) 0.0067(12) 0.0067(10) 0.0060(12)
C12 0.0244(12) 0.0292(16) 0.0261(13) 0.0032(11) 0.0083(10) 0.0059(11)
C13 0.0341(13) 0.0228(15) 0.0339(14) 0.0053(12) 0.0116(11) 0.0094(11)
C14 0.0291(13) 0.0329(17) 0.0328(14) 0.0052(12) 0.0124(11) 0.0119(12)
C15 0.0341(14) 0.0362(18) 0.0365(15) 0.0162(13) 0.0165(12) 0.0174(13)
C16 0.0274(12) 0.0265(15) 0.0297(13) 0.0094(11) 0.0100(10) 0.0116(11)
C17 0.0364(14) 0.0312(17) 0.0267(13) 0.0036(12) 0.0058(11) 0.0052(12)
C18 0.0347(14) 0.0240(16) 0.0350(14) 0.0033(12) 0.0082(11) 0.0009(11)
F1 0.0529(10) 0.0362(10) 0.0359(9) 0.0132(8) 0.0046(7) 0.0170(8)
F2 0.0681(12) 0.0245(10) 0.0463(10) 0.0119(8) 0.0071(8) 0.0059(8)
N1 0.0333(11) 0.0357(15) 0.0294(12) 0.0073(10) 0.0106(9) 0.0124(10)
N2 0.0336(11) 0.0210(13) 0.0375(12) 0.0015(10) 0.0136(9) 0.0064(9)
O1 0.0507(12) 0.0340(13) 0.0525(13) 0.0195(10) 0.0232(10) 0.0187(10)
O2 0.0418(11) 0.0362(13) 0.0426(11) 0.0077(9) 0.0250(9) 0.0101(9)
O3 0.0446(12) 0.0302(13) 0.0636(14) 0.0153(11) 0.0276(10) 0.0103(9)
O4 0.0535(12) 0.0435(14) 0.0316(11) 0.0149(10) 0.0089(9) 0.0123(10)
O5 0.0620(14) 0.0337(13) 0.0521(13) 0.0196(11) 0.0199(11) 0.0051(11)
O6 0.0394(12) 0.0736(19) 0.0434(13) -0.0155(12) 0.0101(9) 0.0095(11)
O7 0.0581(14) 0.0694(18) 0.0628(15) 0.0287(13) 0.0202(12) 0.0356(13)

loop_
_atom_type_symbol
_atom_type_description
_atom_type_scat_dispersion_real
_atom_type_scat_dispersion_imag
_atom_type_scat_source
C C 0.0033 0.0016 'International Tables Vol C Tables 4.2.6.8 and 6.1.1.4'
H H 0.0000 0.0000 'International Tables Vol C Tables 4.2.6.8 and 6.1.1.4'
N N 0.0061 0.0033 'International Tables Vol C Tables 4.2.6.8 and 6.1.1.4'
O O 0.0106 0.0060 'International Tables Vol C Tables 4.2.6.8 and 6.1.1.4'
F F 0.0171 0.0103 'International Tables Vol C Tables 4.2.6.8 and 6.1.1.4'
Zn Zn 0.2839 1.4301 'International Tables Vol C Tables 4.2.6.8 and 6.1.1.4'

loop_
_geom_angle_atom_site_label_1
_geom_angle_atom_site_label_2
_geom_angle_atom_site_label_3
_geom_angle
_geom_angle_site_symmetry_1
_geom_angle_site_symmetry_3
O4 Zn1 O2 133.01(9) . .
O4 Zn1 O6 102.64(10) . .
O2 Zn1 O6 109.60(9) . .
O4 Zn1 N1 105.88(9) . .
O2 Zn1 N1 100.58(9) . .
O6 Zn1 N1 100.96(9) . .
N1 C1 C2 122.8(3) . .
N1 C1 H1 118.6 . .
C2 C1 H1 118.6 . .
C1 C2 C3 119.9(2) . .
C1 C2 H2 120.1 . .
C3 C2 H2 120.1 . .
C2 C3 C4 117.5(3) . .
C2 C3 C6 124.4(2) . .
C4 C3 C6 118.1(2) . .
C5 C4 C3 119.5(3) . .
C5 C4 H4 120.2 . .
C3 C4 H4 120.2 . .
N1 C5 C4 122.8(2) . .
N1 C5 H5 118.6 . .
C4 C5 H5 118.6 . .
O1 C6 N2 122.1(3) . .
O1 C6 C3 119.9(2) . .
N2 C6 C3 117.9(2) . .
N2 C7 C8 111.1(2) . .
N2 C7 H7A 109.4 . .
C8 C7 H7A 109.4 . .
N2 C7 H7B 109.4 . .
C8 C7 H7B 109.4 . .
H7A C7 H7B 108.0 . .
C9 C8 C10 115.4(2) . .
C9 C8 C7 123.4(2) . .
C10 C8 C7 121.2(3) . .
F1 C9 C10 118.3(2) . 2_687
F1 C9 C8 119.6(2) . .
C10 C9 C8 122.1(2) 2_687 .
F2 C10 C9 118.8(2) . 2_687
F2 C10 C8 118.7(2) . .
C9 C10 C8 122.4(3) 2_687 .
O3 C11 O2 123.3(2) . .
O3 C11 C12 121.0(2) . .
O2 C11 C12 115.8(3) . .
C13 C12 C14 119.7(2) . .
C13 C12 C11 119.8(3) . .
C14 C12 C11 120.5(2) . .
C12 C13 C14 120.2(3) . 2_876
C12 C13 H13 119.9 . .
C14 C13 H13 119.9 2_876 .
C12 C14 C13 120.1(2) . 2_876
C12 C14 H14 120.0 . .
C13 C14 H14 120.0 2_876 .
O5 C15 O4 124.4(3) . .
O5 C15 C16 119.8(3) . .
O4 C15 C16 115.8(2) . .
C18 C16 C17 119.1(2) . .
C18 C16 C15 120.7(2) . .
C17 C16 C15 120.2(2) . .
C18 C17 C16 120.6(3) 2_767 .
C18 C17 H17 119.7 2_767 .
C16 C17 H17 119.7 . .
C16 C18 C17 120.4(3) . 2_767
C16 C18 H18 119.8 . .
C17 C18 H18 119.8 2_767 .
C5 N1 C1 117.6(2) . .
C5 N1 Zn1 123.26(18) . .
C1 N1 Zn1 119.2(2) . .
C6 N2 C7 120.4(2) . .
C6 N2 H2A 119.8 . .
C7 N2 H2A 119.8 . .
C11 O2 Zn1 114.63(18) . .
C15 O4 Zn1 117.24(19) . .
Zn1 O6 H6A 113.0 . .
Zn1 O6 H6B 123.2 . .
H6A O6 H6B 121.4 . .
H7AA O7 H7AB 121.3 . .

loop_
_geom_bond_atom_site_label_1
_geom_bond_atom_site_label_2
_geom_bond_distance
_geom_bond_site_symmetry_2
Zn1 O4 1.915(2) .
Zn1 O2 1.9264(19) .
Zn1 O6 1.979(2) .
Zn1 N1 2.056(2) .
C1 N1 1.346(3) .
C1 C2 1.373(4) .
C1 H1 0.9300 .
C2 C3 1.375(4) .
C2 H2 0.9300 .
C3 C4 1.396(3) .
C3 C6 1.505(4) .
C4 C5 1.375(4) .
C4 H4 0.9300 .
C5 N1 1.335(4) .
C5 H5 0.9300 .
C6 O1 1.227(3) .
C6 N2 1.333(3) .
C7 N2 1.454(3) .
C7 C8 1.506(4) .
C7 H7A 0.9700 .
C7 H7B 0.9700 .
C8 C9 1.381(4) .
C8 C10 1.383(4) .
C9 F1 1.354(3) .
C9 C10 1.371(4) 2_687
C10 F2 1.349(3) .
C10 C9 1.371(4) 2_687
C11 O3 1.245(3) .
C11 O2 1.272(3) .
C11 C12 1.503(3) .
C12 C13 1.387(4) .
C12 C14 1.390(4) .
C13 C14 1.391(3) 2_876
C13 H13 0.9300 .
C14 C13 1.391(3) 2_876
C14 H14 0.9300 .
C15 O5 1.233(3) .
C15 O4 1.277(3) .
C15 C16 1.510(4) .
C16 C18 1.377(4) .
C16 C17 1.393(4) .
C17 C18 1.386(4) 2_767
C17 H17 0.9300 .
C18 C17 1.386(4) 2_767
C18 H18 0.9300 .
N2 H2A 0.8600 .
O6 H6A 0.8200 .
O6 H6B 0.8200 .
O7 H7AA 0.8201 .
O7 H7AB 0.8201 .

loop_
_geom_hbond_atom_site_label_D
_geom_hbond_atom_site_label_H
_geom_hbond_atom_site_label_A
_geom_hbond_distance_DH
_geom_hbond_distance_HA
_geom_hbond_distance_DA
_geom_hbond_angle_DHA
_geom_hbond_site_symmetry_A
_geom_hbond_publ_flag
O7 H7AA O3 0.82 2.02 2.832(4) 169 1_455 yes
O7 H7AB O1 0.82 1.93 2.734(3) 168 1_545 yes
N2 H2A O5 0.86 2.04 2.846(4) 155 1_455 yes
O6 H6A O7 0.82 1.82 2.636(4) 179 . yes
O6 H6B O3 0.82 2.04 2.829(3) 161 2_766 yes
C1 H1 F1 0.93 2.48 3.141(4) 128 1_545 yes
C7 H7B F1 0.97 2.46 2.881(3) 106 . yes

loop_
_geom_torsion_atom_site_label_1
_geom_torsion_atom_site_label_2
_geom_torsion_atom_site_label_3
_geom_torsion_atom_site_label_4
_geom_torsion
_geom_torsion_site_symmetry_4
N1 C1 C2 C3 -1.2(5) .
C1 C2 C3 C4 0.7(4) .
C1 C2 C3 C6 -178.1(3) .
C2 C3 C4 C5 -0.2(4) .
C6 C3 C4 C5 178.6(2) .
C3 C4 C5 N1 0.3(4) .
C2 C3 C6 O1 -179.6(3) .
C4 C3 C6 O1 1.7(4) .
C2 C3 C6 N2 4.8(4) .
C4 C3 C6 N2 -173.9(2) .
N2 C7 C8 C9 108.8(3) .
N2 C7 C8 C10 -69.4(3) .
C10 C8 C9 F1 -178.9(2) .
C7 C8 C9 F1 2.8(4) .
C10 C8 C9 C10 1.4(4) 2_687
C7 C8 C9 C10 -177.0(2) 2_687
C9 C8 C10 F2 -179.6(2) .
C7 C8 C10 F2 -1.2(4) .
C9 C8 C10 C9 -1.4(4) 2_687
C7 C8 C10 C9 177.0(2) 2_687
O3 C11 C12 C13 -19.6(4) .
O2 C11 C12 C13 160.2(2) .
O3 C11 C12 C14 162.6(3) .
O2 C11 C12 C14 -17.6(4) .
C14 C12 C13 C14 -0.8(4) 2_876
C11 C12 C13 C14 -178.6(2) 2_876
C13 C12 C14 C13 0.8(4) 2_876
C11 C12 C14 C13 178.6(2) 2_876
O5 C15 C16 C18 -5.1(4) .
O4 C15 C16 C18 174.5(2) .
O5 C15 C16 C17 176.3(3) .
O4 C15 C16 C17 -4.2(4) .
C18 C16 C17 C18 0.4(5) 2_767
C15 C16 C17 C18 179.0(3) 2_767
C17 C16 C18 C17 -0.4(5) 2_767
C15 C16 C18 C17 -179.0(3) 2_767
C4 C5 N1 C1 -0.8(4) .
C4 C5 N1 Zn1 177.8(2) .
C2 C1 N1 C5 1.3(4) .
C2 C1 N1 Zn1 -177.4(2) .
O4 Zn1 N1 C5 147.5(2) .
O2 Zn1 N1 C5 6.7(2) .
O6 Zn1 N1 C5 -105.8(2) .
O4 Zn1 N1 C1 -33.9(2) .
O2 Zn1 N1 C1 -174.7(2) .
O6 Zn1 N1 C1 72.8(2) .
O1 C6 N2 C7 -4.0(4) .
C3 C6 N2 C7 171.4(2) .
C8 C7 N2 C6 -69.2(3) .
O3 C11 O2 Zn1 -3.6(4) .
C12 C11 O2 Zn1 176.67(17) .
O4 Zn1 O2 C11 76.5(2) .
O6 Zn1 O2 C11 -54.0(2) .
N1 Zn1 O2 C11 -159.82(19) .
O5 C15 O4 Zn1 -11.1(4) .
C16 C15 O4 Zn1 169.38(17) .
O2 Zn1 O4 C15 57.8(2) .
O6 Zn1 O4 C15 -169.44(19) .
N1 Zn1 O4 C15 -64.0(2) .
